data_7021303
loop_
_publ_author_name
'Majouga, Alexander G.'
'Beloglazkina, Elena K.'
'Moiseeva, Anna A.'
'Shilova, Olga V.'
'Manzheliy, Eugeniy A.'
'Lebedeva, Maria A.'
'Davies, E. Stephen'
'Khlobystov, Andrei N.'
'Zyk, Nikolay V.'

_publ_section_title
;
 Cleavage of the C-S bond with the formation of a binuclear copper complex
 with
 2-thiolato-3-phenyl-5-(pyridine-2-ylmethylene)-3,5-dihydro-4H-imidazole-4-one.
 A new mimic of the active site of N2O reductase.
;
_journal_issue 18
_journal_name_full 'Dalton transactions (Cambridge, England : 2003)'
_journal_page_first 6290
_journal_page_last 6293
_journal_paper_doi 10.1039/c3dt50422k
_journal_volume 42
_journal_year 2013
_chemical_formula_moiety 'C30 H20 Cl Cu2 N6 O2 S2, C H2 Cl2'
_chemical_formula_sum 'C31 H22 Cl3 Cu2 N6 O2 S2'
_chemical_formula_weight 808.10
_chemical_name_systematic
;
?
;
_space_group_IT_number 41
_symmetry_cell_setting orthorhombic
_symmetry_space_group_name_Hall 'A 2 -2ab'
_symmetry_space_group_name_H-M 'A b a 2'
_atom_sites_solution_hydrogens geom
_atom_sites_solution_primary direct
_atom_sites_solution_secondary difmap
_audit_creation_method SHELXL-97
_cell_angle_alpha 90.00
_cell_angle_beta 90.00
_cell_angle_gamma 90.00
_cell_formula_units_Z 8
_cell_length_a 20.618(3)
_cell_length_b 32.001(4)
_cell_length_c 9.7898(13)
_cell_measurement_reflns_used 183
_cell_measurement_temperature 100(2)
_cell_measurement_theta_max 27
_cell_measurement_theta_min 3
_cell_volume 6459.3(15)
_computing_cell_refinement 'Bruker SAINT'
_computing_data_collection 'Bruker APEX II'
_computing_data_reduction 'Bruker SAINT'
_computing_molecular_graphics 'Bruker SHELXTL'
_computing_publication_material 'Bruker SHELXTL'
_computing_structure_refinement 'SHELXL-97 (Sheldrick, 1997)'
_computing_structure_solution 'SHELXS-97 (Sheldrick, 1997)'
_diffrn_ambient_temperature 100(2)
_diffrn_measured_fraction_theta_full 0.992
_diffrn_measured_fraction_theta_max 0.992
_diffrn_measurement_device_type 'Bruker APEX II CCD area detector''
_diffrn_measurement_method 'omega scans'
_diffrn_radiation_monochromator graphite
_diffrn_radiation_source 'fine-focus sealed tube'
_diffrn_radiation_type MoK\a
_diffrn_radiation_wavelength 0.71073
_diffrn_reflns_av_R_equivalents 0.1171
_diffrn_reflns_av_sigmaI/netI 0.2430
_diffrn_reflns_limit_h_max 26
_diffrn_reflns_limit_h_min -23
_diffrn_reflns_limit_k_max 40
_diffrn_reflns_limit_k_min -40
_diffrn_reflns_limit_l_max 11
_diffrn_reflns_limit_l_min -12
_diffrn_reflns_number 16648
_diffrn_reflns_theta_full 27.00
_diffrn_reflns_theta_max 27.00
_diffrn_reflns_theta_min 1.61
_exptl_absorpt_coefficient_mu 1.735
_exptl_absorpt_correction_T_max 0.874
_exptl_absorpt_correction_T_min 0.806
_exptl_absorpt_correction_type multi-scan
_exptl_absorpt_process_details SADABS
_exptl_crystal_colour dark-green
_exptl_crystal_density_diffrn 1.662
_exptl_crystal_density_method 'not measured'
_exptl_crystal_description plate
_exptl_crystal_F_000 3256
_exptl_crystal_size_max 0.13
_exptl_crystal_size_mid 0.12
_exptl_crystal_size_min 0.08
_refine_diff_density_max 1.099
_refine_diff_density_min -0.630
_refine_diff_density_rms 0.107
_refine_ls_abs_structure_details 'Flack H D (1983), Acta Cryst. A39, 876-881'
_refine_ls_abs_structure_Flack 0.52(2)
_refine_ls_extinction_method none
_refine_ls_goodness_of_fit_ref 0.769
_refine_ls_hydrogen_treatment constr
_refine_ls_matrix_type full
_refine_ls_number_parameters 416
_refine_ls_number_reflns 6593
_refine_ls_number_restraints 10
_refine_ls_restrained_S_all 0.770
_refine_ls_R_factor_all 0.1357
_refine_ls_R_factor_gt 0.0532
_refine_ls_shift/su_max 0.001
_refine_ls_shift/su_mean 0.000
_refine_ls_structure_factor_coef Fsqd
_refine_ls_weighting_details 'calc w=1/[\s^2^(Fo^2^)+(0.0100P)^2^+0.0000P] where P=(Fo^2^+2Fc^2^)/3'
_refine_ls_weighting_scheme calc
_refine_ls_wR_factor_gt 0.0715
_refine_ls_wR_factor_ref 0.0854
_reflns_number_gt 3098
_reflns_number_total 6593
_reflns_threshold_expression I>2\s(I)
_cod_data_source_file c3dt50422k.txt
_cod_data_source_block kva-1
_cod_depositor_comments
;
The following automatic conversions were performed:

'_symmetry_cell_setting' value 'Orthorhombic' changed to
'orthorhombic' according to
/home/saulius/struct/CIF-dictionaries/cif_core.dic dictionary named
'cif_core.dic' version 2.4.2 from 2011-04-26.

Automatic conversion script
Id: cif_fix_values 1891 2012-01-12 08:04:46Z andrius 
;
_cod_original_cell_volume 6459.5(15)
_cod_original_sg_symbol_Hall 'A 2 -2ac'
_cod_database_code 7021303

loop_
_symmetry_equiv_pos_as_xyz
'x, y, z'
'-x, -y, z'
'x+1/2, -y+1/2, z'
'-x+1/2, y+1/2, z'
'x, y+1/2, z+1/2'
'-x, -y+1/2, z+1/2'
'x+1/2, -y+1, z+1/2'
'-x+1/2, y+1, z+1/2'

loop_
_atom_site_label
_atom_site_type_symbol
_atom_site_fract_x
_atom_site_fract_y
_atom_site_fract_z
_atom_site_U_iso_or_equiv
_atom_site_adp_type
_atom_site_occupancy
_atom_site_symmetry_multiplicity
_atom_site_calc_flag
_atom_site_refinement_flags
Cu1 Cu 0.51117(4) 0.89882(2) 0.40822(10) 0.0231(2) Uani 1 1 d .
Cu2 Cu 0.40001(4) 0.86880(2) 0.36759(10) 0.0252(2) Uani 1 1 d U
Cl1 Cl 0.45123(10) 0.91795(5) 0.21132(19) 0.0191(4) Uani 1 1 d U
S1 S 0.47735(10) 0.93709(6) 0.5913(2) 0.0262(5) Uani 1 1 d .
S2 S 0.43717(8) 0.80194(5) 0.3722(2) 0.0240(5) Uani 1 1 d .
O1 O 0.2421(3) 0.95912(15) 0.6784(6) 0.0320(15) Uani 1 1 d .
O2 O 0.6725(2) 0.76794(13) 0.4157(9) 0.0549(19) Uani 1 1 d .
N1 N 0.3110(3) 0.85227(18) 0.2945(6) 0.0268(16) Uani 1 1 d U
N2 N 0.3654(3) 0.90626(17) 0.5021(6) 0.0212(16) Uani 1 1 d .
N3 N 0.3541(3) 0.95496(18) 0.6653(6) 0.0226(16) Uani 1 1 d .
N4 N 0.5980(3) 0.92655(14) 0.3894(7) 0.0257(15) Uani 1 1 d .
N5 N 0.5494(2) 0.84371(13) 0.3944(9) 0.0247(16) Uani 1 1 d .
N6 N 0.5604(3) 0.77409(14) 0.3887(8) 0.0266(16) Uani 1 1 d .
C1 C 0.3075(4) 0.8236(3) 0.1877(8) 0.031(2) Uani 1 1 d .
H1A H 0.3475 0.8153 0.1480 0.038 Uiso 1 1 calc R
C2 C 0.2532(6) 0.80633(18) 0.1345(9) 0.031(2) Uani 1 1 d .
H2A H 0.2553 0.7867 0.0618 0.037 Uiso 1 1 calc R
C3 C 0.1961(5) 0.8181(2) 0.1887(8) 0.034(2) Uani 1 1 d .
H3A H 0.1570 0.8064 0.1548 0.040 Uiso 1 1 calc R
C4 C 0.1939(4) 0.8470(2) 0.2935(9) 0.036(2) Uani 1 1 d .
H4A H 0.1533 0.8553 0.3303 0.043 Uiso 1 1 calc R
C5 C 0.2514(4) 0.8641(2) 0.3456(8) 0.0252(19) Uani 1 1 d .
C6 C 0.2497(4) 0.8950(2) 0.4508(7) 0.028(2) Uani 1 1 d .
H6A H 0.2076 0.9048 0.4742 0.034 Uiso 1 1 calc R
C7 C 0.2998(4) 0.9128(2) 0.5237(7) 0.0205(19) Uani 1 1 d .
C8 C 0.2893(4) 0.9450(2) 0.6286(8) 0.027(2) Uani 1 1 d .
C9 C 0.3994(4) 0.9312(2) 0.5842(8) 0.027(2) Uani 1 1 d .
C10 C 0.3725(4) 0.9859(2) 0.7630(8) 0.026(2) Uani 1 1 d .
C11 C 0.3951(3) 0.97376(19) 0.8915(10) 0.033(2) Uani 1 1 d .
H11A H 0.3985 0.9449 0.9136 0.039 Uiso 1 1 calc R
C12 C 0.4126(4) 1.0037(3) 0.9867(8) 0.042(3) Uani 1 1 d .
H12A H 0.4296 0.9959 1.0732 0.050 Uiso 1 1 calc R
C13 C 0.4049(4) 1.0456(3) 0.9527(9) 0.035(2) Uani 1 1 d .
H13A H 0.4148 1.0664 1.0188 0.042 Uiso 1 1 calc R
C14 C 0.3835(4) 1.0576(3) 0.8282(8) 0.031(2) Uani 1 1 d .
H14A H 0.3803 1.0865 0.8070 0.037 Uiso 1 1 calc R
C15 C 0.3663(4) 1.0280(2) 0.7312(9) 0.034(2) Uani 1 1 d .
H15A H 0.3505 1.0364 0.6442 0.041 Uiso 1 1 calc R
C16 C 0.5977(4) 0.96824(18) 0.3684(10) 0.0308(19) Uani 1 1 d .
H16A H 0.5569 0.9817 0.3589 0.037 Uiso 1 1 calc R
C17 C 0.6532(3) 0.9929(2) 0.3597(8) 0.027(2) Uani 1 1 d .
H17A H 0.6500 1.0217 0.3373 0.032 Uiso 1 1 calc R
C18 C 0.7119(3) 0.97516(19) 0.3836(10) 0.030(2) Uani 1 1 d .
H18A H 0.7503 0.9915 0.3866 0.036 Uiso 1 1 calc R
C19 C 0.7137(3) 0.93205(19) 0.4037(11) 0.037(2) Uani 1 1 d .
H19A H 0.7543 0.9187 0.4177 0.044 Uiso 1 1 calc R
C20 C 0.6569(3) 0.90812(19) 0.4036(11) 0.0294(19) Uani 1 1 d .
C21 C 0.6624(3) 0.86301(19) 0.4180(9) 0.030(2) Uani 1 1 d .
H21A H 0.7044 0.8522 0.4368 0.036 Uiso 1 1 calc R
C22 C 0.6151(3) 0.83571(18) 0.4075(10) 0.0262(19) Uani 1 1 d U
C23 C 0.6246(4) 0.7892(2) 0.4034(12) 0.039(2) Uani 1 1 d .
C24 C 0.5173(3) 0.80771(17) 0.3851(8) 0.0177(16) Uani 1 1 d .
C25 C 0.5424(3) 0.72955(18) 0.3822(10) 0.0212(18) Uani 1 1 d .
C26 C 0.5347(4) 0.7121(2) 0.2555(8) 0.025(2) Uani 1 1 d .
H26A H 0.5409 0.7279 0.1745 0.030 Uiso 1 1 calc R
C27 C 0.5173(5) 0.6698(3) 0.2508(10) 0.044(3) Uani 1 1 d U
H27A H 0.5108 0.6564 0.1652 0.053 Uiso 1 1 calc R
C28 C 0.5097(3) 0.6480(2) 0.3687(11) 0.038(2) Uani 1 1 d U
H28A H 0.4994 0.6190 0.3650 0.046 Uiso 1 1 calc R
C29 C 0.5166(4) 0.6671(3) 0.4928(8) 0.029(2) Uani 1 1 d .
H29A H 0.5089 0.6516 0.5739 0.034 Uiso 1 1 calc R
C30 C 0.5345(4) 0.7087(2) 0.5025(8) 0.026(2) Uani 1 1 d .
H30A H 0.5410 0.7220 0.5882 0.031 Uiso 1 1 calc R
Cl1S Cl 0.8383(2) 0.83045(17) 0.5490(4) 0.1373(17) Uani 1 1 d .
Cl2S Cl 0.8300(2) 0.82197(14) 0.2577(4) 0.1150(15) Uani 1 1 d .
C1S C 0.8381(4) 0.7948(2) 0.4102(14) 0.076(4) Uani 1 1 d .
H1SC H 0.8791 0.7787 0.4095 0.091 Uiso 1 1 calc R
H1SA H 0.8017 0.7748 0.4205 0.091 Uiso 1 1 calc R

loop_
_atom_site_aniso_label
_atom_site_aniso_U_11
_atom_site_aniso_U_22
_atom_site_aniso_U_33
_atom_site_aniso_U_23
_atom_site_aniso_U_13
_atom_site_aniso_U_12
Cu1 0.0198(5) 0.0142(4) 0.0354(6) 0.0005(5) 0.0025(5) 0.0014(4)
Cu2 0.0206(5) 0.0169(4) 0.0379(6) -0.0021(5) -0.0004(6) 0.0027(4)
Cl1 0.0235(12) 0.0119(9) 0.0219(10) 0.0010(9) 0.0023(9) 0.0045(9)
S1 0.0209(13) 0.0245(11) 0.0333(13) -0.0028(10) 0.0023(10) 0.0050(9)
S2 0.0250(11) 0.0145(9) 0.0323(13) -0.0029(11) -0.0040(12) 0.0009(8)
O1 0.024(4) 0.037(3) 0.035(4) -0.010(3) 0.006(3) 0.010(3)
O2 0.022(3) 0.020(3) 0.123(6) -0.010(4) -0.003(4) 0.001(2)
N1 0.024(4) 0.032(4) 0.025(4) -0.008(3) 0.007(3) 0.006(3)
N2 0.017(4) 0.014(4) 0.032(4) -0.001(3) 0.002(3) 0.002(3)
N3 0.019(4) 0.023(4) 0.026(4) -0.008(3) -0.002(3) -0.003(3)
N4 0.025(4) 0.012(3) 0.040(4) 0.003(4) 0.014(4) 0.003(3)
N5 0.016(3) 0.004(3) 0.055(5) 0.003(4) -0.005(4) 0.001(2)
N6 0.023(4) 0.010(3) 0.047(5) -0.003(4) -0.002(4) -0.001(3)
C1 0.030(6) 0.029(5) 0.036(6) -0.002(5) 0.001(5) 0.010(4)
C2 0.045(6) 0.012(4) 0.036(6) -0.003(4) -0.014(5) -0.009(6)
C3 0.044(7) 0.024(5) 0.034(6) -0.006(5) 0.008(5) -0.015(4)
C4 0.023(6) 0.025(5) 0.060(7) 0.003(5) 0.002(5) -0.006(4)
C5 0.034(5) 0.020(4) 0.022(5) 0.000(4) 0.007(4) -0.005(4)
C6 0.014(5) 0.034(4) 0.038(6) 0.004(5) 0.001(4) 0.000(4)
C7 0.013(5) 0.022(4) 0.026(5) -0.010(4) 0.002(4) 0.002(3)
C8 0.032(6) 0.020(5) 0.028(5) -0.002(4) 0.001(5) -0.007(4)
C9 0.033(6) 0.019(4) 0.030(5) -0.006(4) 0.007(4) -0.015(4)
C10 0.030(6) 0.019(5) 0.030(5) -0.010(4) -0.004(4) 0.009(4)
C11 0.024(5) 0.015(4) 0.060(7) 0.001(5) -0.008(6) -0.005(3)
C12 0.048(7) 0.042(6) 0.036(6) 0.005(5) -0.014(5) 0.003(5)
C13 0.034(6) 0.026(5) 0.046(6) -0.013(5) -0.003(5) -0.015(4)
C14 0.041(6) 0.026(5) 0.026(5) -0.008(4) 0.004(4) -0.020(4)
C15 0.019(5) 0.034(5) 0.050(6) 0.012(5) 0.001(4) -0.009(4)
C16 0.028(5) 0.027(4) 0.037(5) 0.008(5) 0.007(5) 0.011(4)
C17 0.028(5) 0.013(4) 0.041(6) 0.010(4) 0.010(5) 0.001(3)
C18 0.018(4) 0.022(4) 0.050(6) 0.006(5) 0.021(5) -0.007(3)
C19 0.021(5) 0.022(4) 0.067(7) 0.013(5) 0.019(5) 0.001(3)
C20 0.023(5) 0.021(4) 0.044(5) -0.001(5) 0.000(5) 0.000(3)
C21 0.017(4) 0.013(4) 0.061(6) 0.002(5) -0.010(5) 0.006(3)
C22 0.023(4) 0.011(3) 0.045(4) 0.005(3) 0.003(4) -0.005(3)
C23 0.017(5) 0.022(4) 0.078(7) 0.010(6) 0.011(6) 0.004(3)
C24 0.021(4) 0.013(3) 0.020(4) -0.004(4) -0.002(4) 0.009(3)
C25 0.021(4) 0.006(3) 0.036(5) -0.001(4) -0.014(5) -0.001(3)
C26 0.035(7) 0.014(4) 0.027(5) 0.009(4) -0.003(4) 0.002(4)
C27 0.041(8) 0.032(5) 0.059(6) -0.013(4) 0.002(6) 0.016(5)
C28 0.028(5) 0.019(4) 0.068(6) -0.002(5) 0.002(6) 0.000(3)
C29 0.029(6) 0.023(5) 0.034(6) 0.023(4) 0.004(5) 0.000(5)
C30 0.039(7) 0.018(5) 0.022(5) -0.005(4) 0.005(4) 0.004(4)
Cl1S 0.074(3) 0.214(5) 0.124(4) -0.015(4) 0.006(3) 0.017(3)
Cl2S 0.085(3) 0.161(4) 0.098(3) 0.001(3) -0.013(2) 0.004(3)
C1S 0.082(8) 0.031(5) 0.116(10) -0.007(8) 0.031(9) 0.026(5)

loop_
_atom_type_symbol
_atom_type_description
_atom_type_scat_dispersion_real
_atom_type_scat_dispersion_imag
_atom_type_scat_source
C C 0.0033 0.0016 'International Tables Vol C Tables 4.2.6.8 and 6.1.1.4'
H H 0.0000 0.0000 'International Tables Vol C Tables 4.2.6.8 and 6.1.1.4'
N N 0.0061 0.0033 'International Tables Vol C Tables 4.2.6.8 and 6.1.1.4'
O O 0.0106 0.0060 'International Tables Vol C Tables 4.2.6.8 and 6.1.1.4'
S S 0.1246 0.1234 'International Tables Vol C Tables 4.2.6.8 and 6.1.1.4'
Cl Cl 0.1484 0.1585 'International Tables Vol C Tables 4.2.6.8 and 6.1.1.4'
Cu Cu 0.3201 1.2651 'International Tables Vol C Tables 4.2.6.8 and 6.1.1.4'

loop_
_geom_angle_atom_site_label_1
_geom_angle_atom_site_label_2
_geom_angle_atom_site_label_3
_geom_angle
N5 Cu1 N4 91.9(2)
N5 Cu1 S1 132.0(3)
N4 Cu1 S1 96.17(19)
N5 Cu1 Cl1 113.0(2)
N4 Cu1 Cl1 106.0(2)
S1 Cu1 Cl1 109.94(7)
N5 Cu1 Cu2 90.68(16)
N4 Cu1 Cu2 165.2(2)
S1 Cu1 Cu2 92.91(6)
Cl1 Cu1 Cu2 59.68(6)
N2 Cu2 N1 93.9(2)
N2 Cu2 S2 134.42(18)
N1 Cu2 S2 93.79(17)
N2 Cu2 Cl1 100.89(17)
N1 Cu2 Cl1 109.70(18)
S2 Cu2 Cl1 118.32(8)
N2 Cu2 Cu1 89.54(18)
N1 Cu2 Cu1 166.86(17)
S2 Cu2 Cu1 92.82(6)
Cl1 Cu2 Cu1 57.16(5)
Cu1 Cl1 Cu2 63.15(5)
C9 S1 Cu1 102.0(3)
C24 S2 Cu2 103.37(19)
C5 N1 C1 114.0(7)
C5 N1 Cu2 127.0(5)
C1 N1 Cu2 118.8(5)
C9 N2 C7 109.3(6)
C9 N2 Cu2 126.4(5)
C7 N2 Cu2 124.3(5)
C8 N3 C10 125.1(6)
C8 N3 C9 110.6(6)
C10 N3 C9 124.2(6)
C16 N4 C20 116.7(6)
C16 N4 Cu1 116.5(5)
C20 N4 Cu1 126.6(4)
C24 N5 C22 109.4(5)
C24 N5 Cu1 126.2(4)
C22 N5 Cu1 124.1(4)
C24 N6 C23 109.6(5)
C24 N6 C25 125.7(5)
C23 N6 C25 124.7(5)
C2 C1 N1 127.0(9)
C2 C1 H1A 116.5
N1 C1 H1A 116.5
C1 C2 C3 117.2(8)
C1 C2 H2A 121.4
C3 C2 H2A 121.4
C2 C3 C4 120.6(8)
C2 C3 H3A 119.7
C4 C3 H3A 119.7
C3 C4 C5 120.2(8)
C3 C4 H4A 119.9
C5 C4 H4A 119.9
N1 C5 C4 120.9(7)
N1 C5 C6 118.3(7)
C4 C5 C6 120.7(8)
C7 C6 C5 129.8(7)
C7 C6 H6A 115.1
C5 C6 H6A 115.1
C6 C7 N2 126.2(7)
C6 C7 C8 122.7(7)
N2 C7 C8 110.9(7)
O1 C8 N3 125.8(8)
O1 C8 C7 132.9(9)
N3 C8 C7 101.2(6)
N2 C9 N3 107.9(7)
N2 C9 S1 128.1(6)
N3 C9 S1 123.9(6)
C15 C10 C11 120.1(7)
C15 C10 N3 119.8(8)
C11 C10 N3 120.0(7)
C10 C11 C12 120.1(7)
C10 C11 H11A 120.0
C12 C11 H11A 120.0
C11 C12 C13 118.4(8)
C11 C12 H12A 120.8
C13 C12 H12A 120.8
C14 C13 C12 121.9(8)
C14 C13 H13A 119.1
C12 C13 H13A 119.1
C13 C14 C15 120.5(8)
C13 C14 H14A 119.8
C15 C14 H14A 119.8
C10 C15 C14 119.0(8)
C10 C15 H15A 120.5
C14 C15 H15A 120.5
N4 C16 C17 124.5(7)
N4 C16 H16A 117.8
C17 C16 H16A 117.8
C18 C17 C16 119.0(6)
C18 C17 H17A 120.5
C16 C17 H17A 120.5
C17 C18 C19 117.6(6)
C17 C18 H18A 121.2
C19 C18 H18A 121.2
C18 C19 C20 121.3(7)
C18 C19 H19A 119.4
C20 C19 H19A 119.4
N4 C20 C19 120.7(6)
N4 C20 C21 120.7(6)
C19 C20 C21 118.6(6)
C22 C21 C20 126.6(7)
C22 C21 H21A 116.7
C20 C21 H21A 116.7
C21 C22 N5 127.6(6)
C21 C22 C23 124.4(7)
N5 C22 C23 108.0(5)
O2 C23 N6 125.6(6)
O2 C23 C22 131.6(7)
N6 C23 C22 102.7(5)
N5 C24 N6 110.3(5)
N5 C24 S2 126.4(5)
N6 C24 S2 123.2(4)
C30 C25 C26 124.7(6)
C30 C25 N6 117.7(7)
C26 C25 N6 117.6(7)
C25 C26 C27 117.0(8)
C25 C26 H26A 121.5
C27 C26 H26A 121.5
C28 C27 C26 119.9(8)
C28 C27 H27A 120.0
C26 C27 H27A 120.0
C27 C28 C29 120.8(7)
C27 C28 H28A 119.6
C29 C28 H28A 119.6
C28 C29 C30 121.3(7)
C28 C29 H29A 119.4
C30 C29 H29A 119.4
C25 C30 C29 116.3(7)
C25 C30 H30A 121.9
C29 C30 H30A 121.9
Cl2S C1S Cl1S 109.7(4)
Cl2S C1S H1SC 109.7
Cl1S C1S H1SC 109.7
Cl2S C1S H1SA 109.7
Cl1S C1S H1SA 109.7
H1SC C1S H1SA 108.2

loop_
_geom_bond_atom_site_label_1
_geom_bond_atom_site_label_2
_geom_bond_distance
Cu1 N5 1.936(4)
Cu1 N4 2.007(5)
Cu1 S1 2.280(2)
Cu1 Cl1 2.370(2)
Cu1 Cu2 2.5169(12)
Cu2 N2 1.919(6)
Cu2 N1 2.039(7)
Cu2 S2 2.2729(17)
Cu2 Cl1 2.435(2)
S1 C9 1.621(8)
S2 C24 1.666(6)
O1 C8 1.178(9)
O2 C23 1.205(7)
N1 C5 1.380(9)
N1 C1 1.393(9)
N2 C9 1.333(8)
N2 C7 1.384(9)
N3 C8 1.421(10)
N3 C10 1.427(9)
N3 C9 1.441(9)
N4 C16 1.350(7)
N4 C20 1.358(8)
N5 C24 1.332(7)
N5 C22 1.385(7)
N6 C24 1.397(7)
N6 C23 1.417(8)
N6 C25 1.474(7)
C1 C2 1.353(12)
C1 H1A 0.9500
C2 C3 1.345(13)
C2 H2A 0.9500
C3 C4 1.382(10)
C3 H3A 0.9500
C4 C5 1.403(10)
C4 H4A 0.9500
C5 C6 1.428(9)
C6 C7 1.379(9)
C6 H6A 0.9500
C7 C8 1.470(10)
C10 C15 1.391(10)
C10 C11 1.396(11)
C11 C12 1.386(10)
C11 H11A 0.9500
C12 C13 1.389(10)
C12 H12A 0.9500
C13 C14 1.351(10)
C13 H13A 0.9500
C14 C15 1.388(10)
C14 H14A 0.9500
C15 H15A 0.9500
C16 C17 1.393(8)
C16 H16A 0.9500
C17 C18 1.358(8)
C17 H17A 0.9500
C18 C19 1.394(8)
C18 H18A 0.9500
C19 C20 1.400(8)
C19 H19A 0.9500
C20 C21 1.455(8)
C21 C22 1.313(8)
C21 H21A 0.9500
C22 C23 1.501(8)
C25 C30 1.362(11)
C25 C26 1.370(11)
C26 C27 1.400(11)
C26 H26A 0.9500
C27 C28 1.359(12)
C27 H27A 0.9500
C28 C29 1.368(11)
C28 H28A 0.9500
C29 C30 1.386(11)
C29 H29A 0.9500
C30 H30A 0.9500
Cl1S C1S 1.775(11)
Cl2S C1S 1.736(13)
C1S H1SC 0.9900
C1S H1SA 0.9900

loop_
_geom_torsion_atom_site_label_1
_geom_torsion_atom_site_label_2
_geom_torsion_atom_site_label_3
_geom_torsion_atom_site_label_4
_geom_torsion
N5 Cu1 Cu2 N2 140.3(3)
N4 Cu1 Cu2 N2 -119.7(6)
S1 Cu1 Cu2 N2 8.16(17)
Cl1 Cu1 Cu2 N2 -103.30(17)
N5 Cu1 Cu2 N1 -114.3(8)
N4 Cu1 Cu2 N1 -14.3(10)
S1 Cu1 Cu2 N1 113.6(8)
Cl1 Cu1 Cu2 N1 2.1(8)
N5 Cu1 Cu2 S2 5.8(3)
N4 Cu1 Cu2 S2 105.9(6)
S1 Cu1 Cu2 S2 -126.30(9)
Cl1 Cu1 Cu2 S2 122.24(9)
N5 Cu1 Cu2 Cl1 -116.4(3)
N4 Cu1 Cu2 Cl1 -16.4(6)
S1 Cu1 Cu2 Cl1 111.46(7)
N5 Cu1 Cl1 Cu2 76.53(19)
N4 Cu1 Cl1 Cu2 175.70(17)
S1 Cu1 Cl1 Cu2 -81.40(8)
N2 Cu2 Cl1 Cu1 82.31(19)
N1 Cu2 Cl1 Cu1 -179.49(18)
S2 Cu2 Cl1 Cu1 -73.66(8)
N5 Cu1 S1 C9 -102.4(3)
N4 Cu1 S1 C9 159.4(3)
Cl1 Cu1 S1 C9 49.8(3)
Cu2 Cu1 S1 C9 -8.9(3)
N2 Cu2 S2 C24 -97.1(4)
N1 Cu2 S2 C24 163.7(3)
Cl1 Cu2 S2 C24 48.8(3)
Cu1 Cu2 S2 C24 -5.0(3)
N2 Cu2 N1 C5 -5.0(6)
S2 Cu2 N1 C5 130.0(6)
Cl1 Cu2 N1 C5 -108.1(6)
Cu1 Cu2 N1 C5 -110.0(8)
N2 Cu2 N1 C1 -180.0(5)
S2 Cu2 N1 C1 -44.9(5)
Cl1 Cu2 N1 C1 77.0(5)
Cu1 Cu2 N1 C1 75.1(10)
N1 Cu2 N2 C9 -174.8(6)
S2 Cu2 N2 C9 86.0(6)
Cl1 Cu2 N2 C9 -63.9(6)
Cu1 Cu2 N2 C9 -7.5(6)
N1 Cu2 N2 C7 1.9(6)
S2 Cu2 N2 C7 -97.3(6)
Cl1 Cu2 N2 C7 112.8(5)
Cu1 Cu2 N2 C7 169.2(5)
N5 Cu1 N4 C16 168.6(7)
S1 Cu1 N4 C16 -58.8(7)
Cl1 Cu1 N4 C16 54.0(7)
Cu2 Cu1 N4 C16 68.7(10)
N5 Cu1 N4 C20 -15.6(8)
S1 Cu1 N4 C20 117.0(8)
Cl1 Cu1 N4 C20 -130.2(8)
Cu2 Cu1 N4 C20 -115.5(8)
N4 Cu1 N5 C24 -172.7(8)
S1 Cu1 N5 C24 87.3(8)
Cl1 Cu1 N5 C24 -64.3(8)
Cu2 Cu1 N5 C24 -7.3(8)
N4 Cu1 N5 C22 14.6(8)
S1 Cu1 N5 C22 -85.4(8)
Cl1 Cu1 N5 C22 123.0(7)
Cu2 Cu1 N5 C22 -179.9(8)
C5 N1 C1 C2 -1.8(11)
Cu2 N1 C1 C2 173.8(7)
N1 C1 C2 C3 0.6(12)
C1 C2 C3 C4 0.7(12)
C2 C3 C4 C5 -0.7(12)
C1 N1 C5 C4 1.7(10)
Cu2 N1 C5 C4 -173.5(5)
C1 N1 C5 C6 -176.9(6)
Cu2 N1 C5 C6 7.9(9)
C3 C4 C5 N1 -0.6(11)
C3 C4 C5 C6 178.0(7)
N1 C5 C6 C7 -7.9(11)
C4 C5 C6 C7 173.5(8)
C5 C6 C7 N2 5.1(13)
C5 C6 C7 C8 179.2(7)
C9 N2 C7 C6 174.9(7)
Cu2 N2 C7 C6 -2.3(10)
C9 N2 C7 C8 0.3(8)
Cu2 N2 C7 C8 -176.9(5)
C10 N3 C8 O1 -4.2(13)
C9 N3 C8 O1 179.1(8)
C10 N3 C8 C7 178.4(7)
C9 N3 C8 C7 1.8(8)
C6 C7 C8 O1 6.8(14)
N2 C7 C8 O1 -178.3(8)
C6 C7 C8 N3 -176.1(7)
N2 C7 C8 N3 -1.3(8)
C7 N2 C9 N3 0.9(8)
Cu2 N2 C9 N3 178.0(4)
C7 N2 C9 S1 -176.2(6)
Cu2 N2 C9 S1 0.9(10)
C8 N3 C9 N2 -1.7(8)
C10 N3 C9 N2 -178.4(6)
C8 N3 C9 S1 175.5(6)
C10 N3 C9 S1 -1.2(10)
Cu1 S1 C9 N2 7.2(7)
Cu1 S1 C9 N3 -169.4(6)
C8 N3 C10 C15 -72.7(11)
C9 N3 C10 C15 103.5(9)
C8 N3 C10 C11 105.8(9)
C9 N3 C10 C11 -78.0(10)
C15 C10 C11 C12 -1.2(13)
N3 C10 C11 C12 -179.7(7)
C10 C11 C12 C13 2.3(13)
C11 C12 C13 C14 -3.0(14)
C12 C13 C14 C15 2.4(15)
C11 C10 C15 C14 0.6(13)
N3 C10 C15 C14 179.1(7)
C13 C14 C15 C10 -1.2(14)
C20 N4 C16 C17 0.5(14)
Cu1 N4 C16 C17 176.7(7)
N4 C16 C17 C18 -5.2(15)
C16 C17 C18 C19 5.7(14)
C17 C18 C19 C20 -2.0(15)
C16 N4 C20 C19 3.4(14)
Cu1 N4 C20 C19 -172.4(7)
C16 N4 C20 C21 -176.1(9)
Cu1 N4 C20 C21 8.1(13)
C18 C19 C20 N4 -2.7(16)
C18 C19 C20 C21 176.8(10)
N4 C20 C21 C22 6.2(16)
C19 C20 C21 C22 -173.3(10)
C20 C21 C22 N5 -7.0(17)
C20 C21 C22 C23 170.9(10)
C24 N5 C22 C21 179.3(9)
Cu1 N5 C22 C21 -7.0(15)
C24 N5 C22 C23 1.1(11)
Cu1 N5 C22 C23 174.9(7)
C24 N6 C23 O2 176.6(11)
C25 N6 C23 O2 -1.9(18)
C24 N6 C23 C22 -0.2(11)
C25 N6 C23 C22 -178.7(8)
C21 C22 C23 O2 5(2)
N5 C22 C23 O2 -177.0(12)
C21 C22 C23 N6 -178.8(10)
N5 C22 C23 N6 -0.5(11)
C22 N5 C24 N6 -1.3(10)
Cu1 N5 C24 N6 -174.8(6)
C22 N5 C24 S2 178.2(7)
Cu1 N5 C24 S2 4.6(12)
C23 N6 C24 N5 0.9(11)
C25 N6 C24 N5 179.4(8)
C23 N6 C24 S2 -178.6(7)
C25 N6 C24 S2 -0.1(12)
Cu2 S2 C24 N5 1.8(8)
Cu2 S2 C24 N6 -178.8(6)
C24 N6 C25 C30 -94.1(10)
C23 N6 C25 C30 84.2(11)
C24 N6 C25 C26 85.7(10)
C23 N6 C25 C26 -96.0(11)
C30 C25 C26 C27 0.2(11)
N6 C25 C26 C27 -179.7(7)
C25 C26 C27 C28 -0.9(13)
C26 C27 C28 C29 2.4(12)
C27 C28 C29 C30 -3.2(12)
C26 C25 C30 C29 -0.9(11)
N6 C25 C30 C29 178.9(7)
C28 C29 C30 C25 2.4(13)
